data_1563946
loop_
_publ_author_name
'Xiong, Zuping'
'Zhang, Xiaoxiao'
'Liu, Longxiang'
'Zhu, Qiaozhi'
'Wang, Zhenni'
'Feng, Hui'
'Qian, Zhaosheng'

_publ_section_title
;
 Achieving Highly Efficient Aggregation-Induced Emission, Reversible and
 Irreversible Photochromism by Heavy Halogen-Regulated Photophysics and
 D-A Molecular Pattern-Controlled Photochemistry of Through-Space
 Conjugated Lumingens
;
_journal_name_full 'Chemical Science'
_journal_paper_doi 10.1039/D1SC02168K
_journal_year 2021
_chemical_formula_moiety 'C21 H14 Cl N'
_chemical_formula_sum 'C21 H14 Cl N'
_chemical_formula_weight 315.78
_chemical_name_common TPAN-Cl
_space_group_crystal_system triclinic
_space_group_IT_number 2
_space_group_name_Hall '-P 1'
_space_group_name_H-M_alt 'P -1'
_atom_sites_solution_hydrogens geom
_atom_sites_solution_primary direct
_audit_creation_date 2020-01-01
_audit_creation_method
;
Olex2 1.2
(compiled 2018.05.29 svn.r3508 for OlexSys, GUI svn.r5506)
;
_audit_update_record
;
2021-01-06 deposited with the CCDC.	2021-07-05 downloaded from the CCDC.
;
_cell_angle_alpha 63.11(2)
_cell_angle_beta 79.79(2)
_cell_angle_gamma 81.27(3)
_cell_formula_units_Z 2
_cell_length_a 9.509(9)
_cell_length_b 9.570(10)
_cell_length_c 10.324(10)
_cell_measurement_reflns_used 1374
_cell_measurement_temperature 293(2)
_cell_measurement_theta_max 21.17
_cell_measurement_theta_min 2.39
_cell_volume 821.9(14)
_computing_cell_refinement 'SAINT V8.38A (?, 2016)'
_computing_data_reduction 'SAINT V8.38A (?, 2016)'
_computing_molecular_graphics 'Olex2 (Dolomanov et al., 2009)'
_computing_publication_material 'Olex2 (Dolomanov et al., 2009)'
_computing_structure_refinement 'XL (Sheldrick, 2008)'
_computing_structure_solution 'XS (Sheldrick, 2008)'
_diffrn_ambient_temperature 293.0
_diffrn_measured_fraction_theta_full 0.999
_diffrn_measured_fraction_theta_max 0.985
_diffrn_measurement_device_type 'Bruker APEX-II CCD'
_diffrn_measurement_method '\f and \w scans'
_diffrn_radiation_type MoK\a
_diffrn_radiation_wavelength 0.71073
_diffrn_reflns_av_R_equivalents 0.1668
_diffrn_reflns_av_unetI/netI 0.1316
_diffrn_reflns_Laue_measured_fraction_full 0.999
_diffrn_reflns_Laue_measured_fraction_max 0.985
_diffrn_reflns_limit_h_max 12
_diffrn_reflns_limit_h_min -12
_diffrn_reflns_limit_k_max 12
_diffrn_reflns_limit_k_min -12
_diffrn_reflns_limit_l_max 12
_diffrn_reflns_limit_l_min -13
_diffrn_reflns_number 15991
_diffrn_reflns_point_group_measured_fraction_full 0.999
_diffrn_reflns_point_group_measured_fraction_max 0.985
_diffrn_reflns_theta_full 25.242
_diffrn_reflns_theta_max 27.409
_diffrn_reflns_theta_min 2.229
_diffrn_standards_number 0
_exptl_absorpt_coefficient_mu 0.231
_exptl_absorpt_correction_T_max 0.7455
_exptl_absorpt_correction_T_min 0.5549
_exptl_absorpt_correction_type none
_exptl_absorpt_process_details
;
SADABS-2016/2 (Bruker,2016/2) was used for absorption correction.
wR2(int) was 0.1294 before and 0.0977 after correction.
The Ratio of minimum to maximum transmission is 0.7443.
The \l/2 correction factor is Not present.
;
_exptl_crystal_density_diffrn 1.276
_exptl_crystal_F_000 328
_refine_diff_density_max 0.200
_refine_diff_density_min -0.231
_refine_diff_density_rms 0.050
_refine_ls_extinction_method none
_refine_ls_goodness_of_fit_ref 1.030
_refine_ls_hydrogen_treatment constr
_refine_ls_matrix_type full
_refine_ls_number_parameters 208
_refine_ls_number_reflns 3691
_refine_ls_number_restraints 0
_refine_ls_restrained_S_all 1.030
_refine_ls_R_factor_all 0.1979
_refine_ls_R_factor_gt 0.0786
_refine_ls_shift/su_max 0.000
_refine_ls_shift/su_mean 0.000
_refine_ls_structure_factor_coef Fsqd
_refine_ls_weighting_details 'w=1/[\s^2^(Fo^2^)+(0.0800P)^2^+0.1728P] where P=(Fo^2^+2Fc^2^)/3'
_refine_ls_weighting_scheme calc
_refine_ls_wR_factor_gt 0.1790
_refine_ls_wR_factor_ref 0.2388
_reflns_Friedel_coverage 0.000
_reflns_number_gt 1509
_reflns_number_total 3691
_reflns_threshold_expression 'I > 2\s(I)'
_cod_data_source_file d1sc02168k2.cif
_cod_data_source_block a
_cod_database_code 1563946
_shelx_shelxl_version_number 2014/7
_shelx_space_group_comment
;
The symmetry employed for this shelxl refinement is uniquely defined
by the following loop, which should always be used as a source of
symmetry information in preference to the above space-group names.
They are only intended as comments.
;
_olex2_refinement_description
;
1. Fixed Uiso
 At 1.2 times of:
  All C(H) groups
2.a Aromatic/amide H refined with riding coordinates:
 C4(H4), C5(H5), C6(H6), C7(H7), C8(H8), C10(H10), C11(H11), C12(H12),
 C13(H13), C14(H14), C16(H16), C17(H17), C19(H19), C20(H20)
;
_olex2_submission_special_instructions 'No special instructions were received'

loop_
_space_group_symop_operation_xyz
'x, y, z'
'-x, -y, -z'

loop_
_atom_site_label
_atom_site_type_symbol
_atom_site_fract_x
_atom_site_fract_y
_atom_site_fract_z
_atom_site_U_iso_or_equiv
_atom_site_adp_type
_atom_site_occupancy
_atom_site_site_symmetry_order
_atom_site_calc_flag
_atom_site_refinement_flags_posn
_atom_site_refinement_flags_adp
_atom_site_refinement_flags_occupancy
_atom_site_disorder_assembly
_atom_site_disorder_group
Cl Cl 0.93110(14) 0.67559(17) 0.05765(17) 0.0977(6) Uani 1 1 d . . . . .
N1 N 1.4238(4) 1.2822(5) -0.1932(5) 0.0813(13) Uani 1 1 d . . . . .
C1 C 1.5862(4) 0.9848(4) -0.2859(4) 0.0490(10) Uani 1 1 d . . . . .
C2 C 1.4623(4) 1.0208(5) -0.2162(4) 0.0510(10) Uani 1 1 d . . . . .
C3 C 1.6973(4) 1.0975(5) -0.3676(4) 0.0514(10) Uani 1 1 d . . . . .
C4 C 1.6638(5) 1.2504(5) -0.4699(5) 0.0580(11) Uani 1 1 d . . . . .
H4 H 1.5688 1.2850 -0.4859 0.070 Uiso 1 1 calc R . . . .
C5 C 1.7699(5) 1.3511(5) -0.5477(5) 0.0682(13) Uani 1 1 d . . . . .
H5 H 1.7459 1.4529 -0.6158 0.082 Uiso 1 1 calc R . . . .
C6 C 1.9107(5) 1.3026(6) -0.5258(6) 0.0756(14) Uani 1 1 d . . . . .
H6 H 1.9815 1.3715 -0.5780 0.091 Uiso 1 1 calc R . . . .
C7 C 1.9466(5) 1.1515(6) -0.4260(6) 0.0770(14) Uani 1 1 d . . . . .
H7 H 2.0417 1.1183 -0.4096 0.092 Uiso 1 1 calc R . . . .
C8 C 1.8407(4) 1.0494(6) -0.3505(5) 0.0642(12) Uani 1 1 d . . . . .
H8 H 1.8661 0.9461 -0.2867 0.077 Uiso 1 1 calc R . . . .
C9 C 1.6215(4) 0.8264(5) -0.2825(4) 0.0502(10) Uani 1 1 d . . . . .
C10 C 1.6670(4) 0.8137(5) -0.4124(5) 0.0572(11) Uani 1 1 d . . . . .
H10 H 1.6741 0.9044 -0.5003 0.069 Uiso 1 1 calc R . . . .
C11 C 1.7019(4) 0.6697(5) -0.4135(5) 0.0630(12) Uani 1 1 d . . . . .
H11 H 1.7319 0.6633 -0.5016 0.076 Uiso 1 1 calc R . . . .
C12 C 1.6923(5) 0.5351(6) -0.2845(6) 0.0713(14) Uani 1 1 d . . . . .
H12 H 1.7138 0.4374 -0.2853 0.086 Uiso 1 1 calc R . . . .
C13 C 1.6514(5) 0.5445(6) -0.1549(6) 0.0758(14) Uani 1 1 d . . . . .
H13 H 1.6473 0.4532 -0.0674 0.091 Uiso 1 1 calc R . . . .
C14 C 1.6158(5) 0.6901(5) -0.1529(5) 0.0646(12) Uani 1 1 d . . . . .
H14 H 1.5882 0.6958 -0.0642 0.078 Uiso 1 1 calc R . . . .
C15 C 1.3365(4) 0.9271(5) -0.1453(4) 0.0497(10) Uani 1 1 d . . . . .
C16 C 1.2868(4) 0.8433(5) -0.2059(5) 0.0560(11) Uani 1 1 d . . . . .
H16 H 1.3380 0.8396 -0.2900 0.067 Uiso 1 1 calc R . . . .
C17 C 1.1632(4) 0.7652(5) -0.1443(5) 0.0614(12) Uani 1 1 d . . . . .
H17 H 1.1315 0.7103 -0.1869 0.074 Uiso 1 1 calc R . . . .
C18 C 1.0876(4) 0.7695(5) -0.0191(5) 0.0634(12) Uani 1 1 d . . . . .
C19 C 1.1340(5) 0.8510(5) 0.0440(5) 0.0667(13) Uani 1 1 d . . . . .
H19 H 1.0833 0.8529 0.1290 0.080 Uiso 1 1 calc R . . . .
C20 C 1.2568(4) 0.9300(5) -0.0202(5) 0.0617(12) Uani 1 1 d . . . . .
H20 H 1.2867 0.9866 0.0218 0.074 Uiso 1 1 calc R . . . .
C21 C 1.4444(4) 1.1683(6) -0.2060(5) 0.0609(12) Uani 1 1 d . . . . .

loop_
_atom_site_aniso_label
_atom_site_aniso_U_11
_atom_site_aniso_U_22
_atom_site_aniso_U_33
_atom_site_aniso_U_23
_atom_site_aniso_U_13
_atom_site_aniso_U_12
Cl 0.0659(8) 0.0976(11) 0.1201(12) -0.0435(9) 0.0217(7) -0.0319(7)
N1 0.072(3) 0.080(3) 0.102(3) -0.053(3) 0.011(2) -0.017(2)
C1 0.046(2) 0.051(2) 0.048(2) -0.021(2) -0.0041(18) -0.0031(19)
C2 0.047(2) 0.055(3) 0.050(2) -0.022(2) -0.0066(19) -0.0023(19)
C3 0.045(2) 0.061(3) 0.053(2) -0.031(2) 0.0017(19) -0.007(2)
C4 0.055(3) 0.059(3) 0.063(3) -0.030(2) -0.002(2) -0.010(2)
C5 0.079(3) 0.059(3) 0.065(3) -0.028(2) 0.005(2) -0.013(3)
C6 0.067(3) 0.081(4) 0.089(4) -0.047(3) 0.013(3) -0.029(3)
C7 0.047(3) 0.092(4) 0.097(4) -0.046(3) 0.004(3) -0.015(3)
C8 0.050(3) 0.072(3) 0.070(3) -0.033(3) 0.000(2) -0.008(2)
C9 0.040(2) 0.053(3) 0.053(3) -0.020(2) -0.0034(18) -0.0041(18)
C10 0.057(2) 0.052(3) 0.058(3) -0.023(2) -0.001(2) -0.001(2)
C11 0.058(3) 0.065(3) 0.071(3) -0.036(3) -0.002(2) -0.006(2)
C12 0.065(3) 0.058(3) 0.093(4) -0.039(3) -0.005(3) -0.002(2)
C13 0.080(3) 0.052(3) 0.072(3) -0.011(3) -0.002(3) 0.001(2)
C14 0.064(3) 0.068(3) 0.053(3) -0.020(2) -0.003(2) -0.004(2)
C15 0.045(2) 0.049(2) 0.050(2) -0.019(2) -0.0019(19) -0.0018(18)
C16 0.054(2) 0.055(3) 0.056(3) -0.022(2) -0.001(2) -0.009(2)
C17 0.057(3) 0.062(3) 0.066(3) -0.027(2) -0.008(2) -0.011(2)
C18 0.057(3) 0.059(3) 0.066(3) -0.020(2) -0.003(2) -0.009(2)
C19 0.059(3) 0.071(3) 0.063(3) -0.029(3) 0.008(2) -0.003(2)
C20 0.054(3) 0.072(3) 0.062(3) -0.034(2) 0.000(2) -0.008(2)
C21 0.050(3) 0.066(3) 0.069(3) -0.035(3) 0.005(2) -0.011(2)

loop_
_atom_type_symbol
_atom_type_description
_atom_type_scat_dispersion_real
_atom_type_scat_dispersion_imag
_atom_type_scat_source
C C 0.0033 0.0016 'International Tables Vol C Tables 4.2.6.8 and 6.1.1.4'
H H 0.0000 0.0000 'International Tables Vol C Tables 4.2.6.8 and 6.1.1.4'
Cl Cl 0.1484 0.1585 'International Tables Vol C Tables 4.2.6.8 and 6.1.1.4'
N N 0.0061 0.0033 'International Tables Vol C Tables 4.2.6.8 and 6.1.1.4'

loop_
_geom_angle_atom_site_label_1
_geom_angle_atom_site_label_2
_geom_angle_atom_site_label_3
_geom_angle
_geom_angle_site_symmetry_1
_geom_angle_site_symmetry_3
_geom_angle_publ_flag
C2 C1 C3 122.8(4) . . ?
C2 C1 C9 121.7(3) . . ?
C3 C1 C9 115.4(3) . . ?
C1 C2 C15 128.4(4) . . ?
C1 C2 C21 118.6(4) . . ?
C21 C2 C15 113.1(3) . . ?
C4 C3 C1 121.9(4) . . ?
C8 C3 C1 120.2(4) . . ?
C8 C3 C4 117.7(4) . . ?
C5 C4 C3 120.7(4) . . ?
C6 C5 C4 120.6(5) . . ?
C5 C6 C7 119.8(4) . . ?
C6 C7 C8 119.6(5) . . ?
C7 C8 C3 121.5(5) . . ?
C10 C9 C1 119.5(4) . . ?
C14 C9 C1 122.1(4) . . ?
C14 C9 C10 118.3(4) . . ?
C11 C10 C9 121.2(4) . . ?
C12 C11 C10 119.9(4) . . ?
C13 C12 C11 120.1(5) . . ?
C12 C13 C14 120.3(4) . . ?
C9 C14 C13 120.1(4) . . ?
C16 C15 C2 122.2(4) . . ?
C20 C15 C2 120.4(4) . . ?
C20 C15 C16 117.3(4) . . ?
C17 C16 C15 121.7(4) . . ?
C18 C17 C16 119.3(4) . . ?
C17 C18 Cl 120.0(4) . . ?
C19 C18 Cl 119.5(4) . . ?
C19 C18 C17 120.5(4) . . ?
C18 C19 C20 119.4(4) . . ?
C19 C20 C15 121.8(4) . . ?
N1 C21 C2 176.4(4) . . ?

loop_
_geom_bond_atom_site_label_1
_geom_bond_atom_site_label_2
_geom_bond_distance
_geom_bond_site_symmetry_2
_geom_bond_publ_flag
Cl C18 1.731(5) . ?
N1 C21 1.141(5) . ?
C1 C2 1.351(5) . ?
C1 C3 1.483(5) . ?
C1 C9 1.487(6) . ?
C2 C15 1.480(5) . ?
C2 C21 1.445(6) . ?
C3 C4 1.392(6) . ?
C3 C8 1.387(6) . ?
C4 C5 1.378(6) . ?
C5 C6 1.372(6) . ?
C6 C7 1.377(7) . ?
C7 C8 1.381(6) . ?
C9 C10 1.388(6) . ?
C9 C14 1.383(6) . ?
C10 C11 1.373(6) . ?
C11 C12 1.372(6) . ?
C12 C13 1.365(7) . ?
C13 C14 1.391(6) . ?
C15 C16 1.390(6) . ?
C15 C20 1.387(6) . ?
C16 C17 1.385(5) . ?
C17 C18 1.377(6) . ?
C18 C19 1.375(6) . ?
C19 C20 1.384(6) . ?
